data_7025309
loop_
_publ_author_name
'Wong, Yee-Lok'
'Tong, Lok H.'
'Dilworth, Jonathan R.'
'Ng, Dennis K. P.'
'Lee, Hung Kay'

_publ_section_title
;
 New dioxo-molybdenum(VI) and -tungsten(VI) complexes with N-capped
 tripodal N&#x2082;O&#x2082; tetradentate ligands: synthesis, structures
 and catalytic activities towards olefin epoxidation.
;
_journal_issue 19
_journal_name_full 'Dalton transactions (Cambridge, England : 2003)'
_journal_page_first 4602
_journal_page_last 4611
_journal_paper_doi 10.1039/b926864b
_journal_volume 39
_journal_year 2010
_chemical_formula_sum 'C38 H51 Mo N3 O4'
_chemical_formula_weight 709.76
_chemical_name_systematic
;
?
;
_space_group_IT_number 14
_symmetry_cell_setting monoclinic
_symmetry_space_group_name_Hall '-P 2ybc'
_symmetry_space_group_name_H-M 'P 1 21/c 1'
_atom_sites_solution_hydrogens geom
_atom_sites_solution_primary direct
_atom_sites_solution_secondary difmap
_audit_creation_method SHELXL-97
_cell_angle_alpha 90.00
_cell_angle_beta 114.18(3)
_cell_angle_gamma 90.00
_cell_formula_units_Z 4
_cell_length_a 16.327(3)
_cell_length_b 10.457(2)
_cell_length_c 25.688(5)
_cell_measurement_temperature 293(2)
_cell_volume 4001.0(16)
_computing_cell_refinement 'BioteX software MSC 1995'
_computing_data_collection 'RAXIS-IIC RIGAKU'
_computing_data_reduction 'BioteX software MSC 1995'
_computing_molecular_graphics 'SHELXTL Vers. 6.10 (Sheldrick, 2000)'
_computing_publication_material 'SHELXS-97 (Sheldrick, 1997)'
_computing_structure_refinement 'SHELXL-97 (Sheldrick, 2008)'
_computing_structure_solution 'SHELXS-97 (Sheldrick, 2008)'
_diffrn_ambient_temperature 293(2)
_diffrn_measured_fraction_theta_full 0.781
_diffrn_measured_fraction_theta_max 0.781
_diffrn_measurement_device_type 'Rigaku RAXIS-IIC imaging plate'
_diffrn_measurement_method 'phi oscillation method'
_diffrn_radiation_monochromator graphite
_diffrn_radiation_source 'rotating anode'
_diffrn_radiation_type MoK\a
_diffrn_radiation_wavelength 0.71073
_diffrn_reflns_av_R_equivalents 0.1118
_diffrn_reflns_av_sigmaI/netI 0.1217
_diffrn_reflns_limit_h_max 19
_diffrn_reflns_limit_h_min 0
_diffrn_reflns_limit_k_max 12
_diffrn_reflns_limit_k_min -12
_diffrn_reflns_limit_l_max 27
_diffrn_reflns_limit_l_min -30
_diffrn_reflns_number 9524
_diffrn_reflns_theta_full 25.00
_diffrn_reflns_theta_max 25.00
_diffrn_reflns_theta_min 1.72
_exptl_absorpt_coefficient_mu 0.366
_exptl_absorpt_correction_T_max 1.198
_exptl_absorpt_correction_T_min 0.818
_exptl_absorpt_correction_type multi-scan
_exptl_absorpt_process_details 'ABSCOR program, Higashi, 1995'
_exptl_crystal_colour Orange
_exptl_crystal_density_diffrn 1.178
_exptl_crystal_density_method 'not measured'
_exptl_crystal_description Prism
_exptl_crystal_F_000 1496
_exptl_crystal_size_max 0.40
_exptl_crystal_size_mid 0.10
_exptl_crystal_size_min 0.10
_platon_squeeze_details
;
;
_refine_diff_density_max 0.443
_refine_diff_density_min -0.968
_refine_diff_density_rms 0.076
_refine_ls_extinction_method none
_refine_ls_goodness_of_fit_ref 1.052
_refine_ls_hydrogen_treatment riding
_refine_ls_matrix_type full
_refine_ls_number_parameters 415
_refine_ls_number_reflns 5511
_refine_ls_number_restraints 0
_refine_ls_restrained_S_all 1.052
_refine_ls_R_factor_all 0.0885
_refine_ls_R_factor_gt 0.0699
_refine_ls_shift/su_max 0.001
_refine_ls_shift/su_mean 0.000
_refine_ls_structure_factor_coef Fsqd
_refine_ls_weighting_details 'calc w=1/[\s^2^(Fo^2^)+(0.1001P)^2^+0.9314P] where P=(Fo^2^+2Fc^2^)/3'
_refine_ls_weighting_scheme calc
_refine_ls_wR_factor_gt 0.1850
_refine_ls_wR_factor_ref 0.1977
_reflns_number_gt 4510
_reflns_number_total 5511
_reflns_threshold_expression >2sigma(I)
_cod_data_source_file b926864b.txt
_cod_data_source_block YLWMO4
_cod_depositor_comments
;
The following automatic conversions were performed:

'_symmetry_cell_setting' value 'Monoclinic' changed to 'monoclinic'
according to /home/saulius/struct/CIF-dictionaries/cif_core.dic
dictionary named 'cif_core.dic' version 2.4.2 from 2011-04-26.

Automatic conversion script
Id: cif_fix_values 1891 2012-01-12 08:04:46Z andrius 
;
_cod_original_cell_volume 4000.9(14)
_cod_original_sg_symbol_H-M P2(1)/c
_cod_database_code 7025309

loop_
_symmetry_equiv_pos_as_xyz
'x, y, z'
'-x, y+1/2, -z+1/2'
'-x, -y, -z'
'x, -y-1/2, z-1/2'

loop_
_atom_site_label
_atom_site_type_symbol
_atom_site_fract_x
_atom_site_fract_y
_atom_site_fract_z
_atom_site_U_iso_or_equiv
_atom_site_adp_type
_atom_site_occupancy
_atom_site_symmetry_multiplicity
_atom_site_calc_flag
_atom_site_refinement_flags
Mo1 Mo 0.52050(3) 0.61219(5) 0.86436(2) 0.0590(2) Uani 1 1 d .
O1 O 0.3964(2) 0.6505(4) 0.84591(17) 0.0677(11) Uani 1 1 d .
O2 O 0.6458(3) 0.6393(4) 0.88366(17) 0.0701(11) Uani 1 1 d .
O3 O 0.5023(3) 0.5315(5) 0.80299(17) 0.0775(12) Uani 1 1 d .
O4 O 0.5334(3) 0.4997(4) 0.91573(17) 0.0721(11) Uani 1 1 d .
N1 N 0.5442(3) 0.7827(5) 0.92461(19) 0.0593(12) Uani 1 1 d .
N2 N 0.5793(4) 0.9862(5) 0.9484(2) 0.0757(14) Uani 1 1 d .
H2A H 0.5879 1.0662 0.9447 0.091 Uiso 1 1 calc R
N3 N 0.5076(3) 0.8069(5) 0.81113(18) 0.0602(12) Uani 1 1 d .
C1 C 0.3359(4) 0.7439(6) 0.8237(2) 0.0617(14) Uani 1 1 d .
C2 C 0.3431(4) 0.8265(7) 0.7821(2) 0.0633(15) Uani 1 1 d .
C3 C 0.2775(4) 0.9216(7) 0.7560(3) 0.0723(17) Uani 1 1 d .
H3B H 0.2825 0.9743 0.7283 0.087 Uiso 1 1 calc R
C4 C 0.2058(4) 0.9376(8) 0.7710(3) 0.0770(19) Uani 1 1 d .
C5 C 0.2017(4) 0.8549(7) 0.8126(3) 0.0745(18) Uani 1 1 d .
H5A H 0.1532 0.8642 0.8225 0.089 Uiso 1 1 calc R
C6 C 0.2641(4) 0.7595(7) 0.8406(2) 0.0677(16) Uani 1 1 d .
C7 C 0.2502(4) 0.6669(7) 0.8823(3) 0.0693(16) Uani 1 1 d .
C8 C 0.2268(5) 0.5364(9) 0.8551(3) 0.096(2) Uani 1 1 d .
H8A H 0.2751 0.5059 0.8463 0.144 Uiso 1 1 calc R
H8B H 0.1730 0.5421 0.8207 0.144 Uiso 1 1 calc R
H8C H 0.2174 0.4783 0.8811 0.144 Uiso 1 1 calc R
C9 C 0.1708(5) 0.7106(9) 0.8964(3) 0.105(3) Uani 1 1 d .
H9A H 0.1170 0.7148 0.8619 0.158 Uiso 1 1 calc R
H9B H 0.1836 0.7936 0.9140 0.158 Uiso 1 1 calc R
H9C H 0.1627 0.6505 0.9222 0.158 Uiso 1 1 calc R
C10 C 0.3345(5) 0.6548(8) 0.9381(3) 0.089(2) Uani 1 1 d .
H10A H 0.3836 0.6247 0.9301 0.134 Uiso 1 1 calc R
H10B H 0.3233 0.5953 0.9630 0.134 Uiso 1 1 calc R
H10C H 0.3493 0.7368 0.9564 0.134 Uiso 1 1 calc R
C11 C 0.1363(5) 1.0404(10) 0.7430(3) 0.107(3) Uani 1 1 d .
C12 C 0.1635(11) 1.1395(17) 0.7173(9) 0.306(15) Uani 1 1 d .
H12A H 0.2198 1.1733 0.7440 0.458 Uiso 1 1 calc R
H12B H 0.1191 1.2059 0.7060 0.458 Uiso 1 1 calc R
H12C H 0.1706 1.1075 0.6844 0.458 Uiso 1 1 calc R
C13 C 0.0546(13) 0.970(2) 0.7022(9) 0.40(2) Uani 1 1 d .
H13A H 0.0694 0.9249 0.6746 0.596 Uiso 1 1 calc R
H13B H 0.0073 1.0297 0.6830 0.596 Uiso 1 1 calc R
H13C H 0.0352 0.9097 0.7231 0.596 Uiso 1 1 calc R
C14 C 0.0971(13) 1.0911(18) 0.7787(7) 0.265(12) Uani 1 1 d .
H14A H 0.1372 1.1525 0.8044 0.398 Uiso 1 1 calc R
H14B H 0.0863 1.0231 0.8003 0.398 Uiso 1 1 calc R
H14C H 0.0413 1.1320 0.7557 0.398 Uiso 1 1 calc R
C15 C 0.7028(4) 0.7298(6) 0.8792(2) 0.0623(15) Uani 1 1 d .
C16 C 0.6712(4) 0.8120(7) 0.8320(2) 0.0637(15) Uani 1 1 d .
C17 C 0.7265(4) 0.9083(7) 0.8263(3) 0.0729(18) Uani 1 1 d .
H17A H 0.7044 0.9633 0.7952 0.088 Uiso 1 1 calc R
C18 C 0.8143(4) 0.9225(7) 0.8668(3) 0.0716(17) Uani 1 1 d .
C19 C 0.8443(4) 0.8351(8) 0.9121(3) 0.0803(19) Uani 1 1 d .
H19A H 0.9037 0.8420 0.9383 0.096 Uiso 1 1 calc R
C20 C 0.7927(4) 0.7384(7) 0.9211(2) 0.0685(16) Uani 1 1 d .
C21 C 0.8318(4) 0.6471(8) 0.9703(3) 0.082(2) Uani 1 1 d .
C22 C 0.9294(6) 0.6698(12) 1.0053(4) 0.143(4) Uani 1 1 d .
H22A H 0.9508 0.6099 1.0364 0.214 Uiso 1 1 calc R
H22B H 0.9380 0.7553 1.0201 0.214 Uiso 1 1 calc R
H22C H 0.9621 0.6586 0.9820 0.214 Uiso 1 1 calc R
C23 C 0.7813(7) 0.6527(13) 1.0072(4) 0.151(5) Uani 1 1 d .
H23A H 0.8064 0.5923 1.0379 0.226 Uiso 1 1 calc R
H23B H 0.7194 0.6322 0.9850 0.226 Uiso 1 1 calc R
H23C H 0.7856 0.7373 1.0227 0.226 Uiso 1 1 calc R
C24 C 0.8216(7) 0.5083(11) 0.9488(4) 0.143(4) Uani 1 1 d .
H24A H 0.8450 0.4512 0.9808 0.215 Uiso 1 1 calc R
H24B H 0.8541 0.4972 0.9253 0.215 Uiso 1 1 calc R
H24C H 0.7592 0.4899 0.9268 0.215 Uiso 1 1 calc R
C25 C 0.8757(5) 1.0295(9) 0.8614(3) 0.093(2) Uani 1 1 d .
C26 C 0.8510(9) 1.0642(15) 0.7993(5) 0.221(9) Uani 1 1 d .
H26A H 0.8893 1.1320 0.7973 0.332 Uiso 1 1 calc R
H26B H 0.7896 1.0916 0.7820 0.332 Uiso 1 1 calc R
H26C H 0.8587 0.9907 0.7793 0.332 Uiso 1 1 calc R
C27 C 0.9737(6) 0.9906(14) 0.8876(5) 0.172(5) Uani 1 1 d .
H27A H 1.0097 1.0592 0.8835 0.257 Uiso 1 1 calc R
H27B H 0.9818 0.9159 0.8686 0.257 Uiso 1 1 calc R
H27C H 0.9917 0.9722 0.9274 0.257 Uiso 1 1 calc R
C28 C 0.8728(13) 1.1381(15) 0.8966(10) 0.267(11) Uani 1 1 d .
H28A H 0.9098 1.2059 0.8930 0.400 Uiso 1 1 calc R
H28B H 0.8946 1.1120 0.9357 0.400 Uiso 1 1 calc R
H28C H 0.8120 1.1678 0.8840 0.400 Uiso 1 1 calc R
C29 C 0.5716(4) 0.7955(6) 0.9836(2) 0.0619(15) Uani 1 1 d .
C30 C 0.5771(4) 0.7037(7) 1.0243(2) 0.0700(16) Uani 1 1 d .
H30A H 0.5595 0.6194 1.0144 0.084 Uiso 1 1 calc R
C31 C 0.6111(4) 0.7463(8) 1.0813(3) 0.081(2) Uani 1 1 d .
H31A H 0.6181 0.6873 1.1099 0.097 Uiso 1 1 calc R
C32 C 0.6345(5) 0.8734(8) 1.0965(3) 0.088(2) Uani 1 1 d .
H32A H 0.6557 0.8975 1.1346 0.105 Uiso 1 1 calc R
C33 C 0.6267(5) 0.9649(8) 1.0550(3) 0.091(2) Uani 1 1 d .
H33A H 0.6426 1.0499 1.0646 0.109 Uiso 1 1 calc R
C34 C 0.5941(5) 0.9228(7) 0.9988(3) 0.0726(17) Uani 1 1 d .
C35 C 0.5489(4) 0.8991(6) 0.9062(2) 0.0637(15) Uani 1 1 d .
C36 C 0.4165(3) 0.8065(6) 0.7622(2) 0.0636(15) Uani 1 1 d .
H36A H 0.4139 0.8737 0.7356 0.076 Uiso 1 1 calc R
H36B H 0.4073 0.7254 0.7423 0.076 Uiso 1 1 calc R
C37 C 0.5779(4) 0.7979(7) 0.7869(2) 0.0661(15) Uani 1 1 d .
H37A H 0.5724 0.7159 0.7681 0.079 Uiso 1 1 calc R
H37B H 0.5669 0.8642 0.7584 0.079 Uiso 1 1 calc R
C38 C 0.5207(4) 0.9314(7) 0.8443(2) 0.0645(15) Uani 1 1 d .
H38A H 0.5665 0.9830 0.8394 0.077 Uiso 1 1 calc R
H38B H 0.4652 0.9797 0.8304 0.077 Uiso 1 1 calc R

loop_
_atom_site_aniso_label
_atom_site_aniso_U_11
_atom_site_aniso_U_22
_atom_site_aniso_U_33
_atom_site_aniso_U_23
_atom_site_aniso_U_13
_atom_site_aniso_U_12
Mo1 0.0647(3) 0.0496(4) 0.0616(3) 0.0009(2) 0.0248(2) -0.0004(2)
O1 0.060(2) 0.066(3) 0.071(2) 0.016(2) 0.0208(18) -0.005(2)
O2 0.069(3) 0.061(3) 0.079(3) 0.017(2) 0.028(2) 0.0111(19)
O3 0.097(3) 0.061(3) 0.074(3) -0.009(2) 0.035(2) -0.001(2)
O4 0.075(2) 0.054(3) 0.087(3) 0.012(2) 0.033(2) -0.002(2)
N1 0.065(3) 0.050(3) 0.060(3) 0.004(2) 0.022(2) -0.002(2)
N2 0.103(4) 0.046(3) 0.075(3) -0.004(3) 0.033(3) -0.006(3)
N3 0.058(3) 0.068(4) 0.053(3) 0.006(2) 0.0213(19) 0.001(2)
C1 0.067(3) 0.055(4) 0.059(3) 0.008(3) 0.022(3) 0.001(3)
C2 0.064(3) 0.065(4) 0.061(3) 0.006(3) 0.025(3) 0.001(3)
C3 0.067(4) 0.078(5) 0.075(4) 0.025(3) 0.032(3) 0.007(3)
C4 0.070(4) 0.089(6) 0.074(4) 0.022(4) 0.032(3) 0.016(3)
C5 0.069(4) 0.073(5) 0.087(4) 0.013(3) 0.037(3) 0.006(3)
C6 0.065(3) 0.077(5) 0.059(3) 0.011(3) 0.023(3) 0.000(3)
C7 0.077(4) 0.071(5) 0.065(4) 0.008(3) 0.034(3) -0.001(3)
C8 0.092(5) 0.101(7) 0.093(5) 0.010(5) 0.035(4) -0.015(4)
C9 0.105(5) 0.138(9) 0.094(5) 0.039(5) 0.063(4) 0.017(5)
C10 0.088(5) 0.103(6) 0.073(4) 0.018(4) 0.028(3) -0.010(4)
C11 0.098(5) 0.124(8) 0.103(6) 0.051(5) 0.047(5) 0.049(5)
C12 0.247(17) 0.27(2) 0.53(3) 0.31(2) 0.29(2) 0.202(17)
C13 0.24(2) 0.24(2) 0.42(3) -0.07(2) -0.16(2) 0.157(19)
C14 0.33(2) 0.28(2) 0.278(19) 0.156(18) 0.223(18) 0.22(2)
C15 0.058(3) 0.069(5) 0.064(3) -0.001(3) 0.028(2) 0.000(3)
C16 0.057(3) 0.076(5) 0.062(3) 0.010(3) 0.028(2) 0.009(3)
C17 0.075(4) 0.080(5) 0.067(4) 0.013(3) 0.033(3) 0.001(3)
C18 0.065(4) 0.072(5) 0.078(4) 0.004(3) 0.029(3) -0.008(3)
C19 0.073(4) 0.093(6) 0.071(4) 0.006(4) 0.026(3) -0.010(4)
C20 0.067(4) 0.069(5) 0.065(3) 0.009(3) 0.024(3) -0.001(3)
C21 0.071(4) 0.090(6) 0.081(4) 0.025(4) 0.025(3) 0.008(4)
C22 0.093(6) 0.161(10) 0.130(7) 0.068(7) 0.001(5) -0.011(6)
C23 0.132(8) 0.226(13) 0.115(7) 0.093(8) 0.070(6) 0.067(8)
C24 0.151(8) 0.091(8) 0.144(8) 0.038(6) 0.016(6) 0.014(6)
C25 0.092(5) 0.089(7) 0.097(5) 0.010(4) 0.040(4) -0.023(4)
C26 0.225(14) 0.276(19) 0.128(9) 0.070(10) 0.036(8) -0.142(14)
C27 0.091(7) 0.156(12) 0.261(13) 0.070(10) 0.066(7) -0.011(6)
C28 0.32(2) 0.144(13) 0.49(3) -0.109(16) 0.32(2) -0.108(13)
C29 0.069(3) 0.054(4) 0.060(3) 0.007(3) 0.024(3) 0.003(3)
C30 0.075(4) 0.058(4) 0.070(4) 0.007(3) 0.023(3) -0.003(3)
C31 0.089(4) 0.091(6) 0.065(4) 0.013(4) 0.034(3) 0.011(4)
C32 0.108(5) 0.082(6) 0.069(4) -0.015(4) 0.031(4) 0.003(4)
C33 0.124(6) 0.084(6) 0.066(4) -0.014(4) 0.040(4) -0.009(5)
C34 0.097(4) 0.054(4) 0.062(4) 0.000(3) 0.028(3) 0.004(3)
C35 0.072(3) 0.057(4) 0.062(3) 0.008(3) 0.026(3) 0.004(3)
C36 0.063(3) 0.063(4) 0.063(3) 0.006(3) 0.023(2) -0.006(3)
C37 0.069(3) 0.071(5) 0.060(3) 0.009(3) 0.028(3) 0.007(3)
C38 0.066(3) 0.066(4) 0.062(3) 0.001(3) 0.027(3) -0.001(3)

loop_
_atom_type_symbol
_atom_type_description
_atom_type_scat_dispersion_real
_atom_type_scat_dispersion_imag
_atom_type_scat_source
C C 0.0033 0.0016 'International Tables Vol C Tables 4.2.6.8 and 6.1.1.4'
H H 0.0000 0.0000 'International Tables Vol C Tables 4.2.6.8 and 6.1.1.4'
N N 0.0061 0.0033 'International Tables Vol C Tables 4.2.6.8 and 6.1.1.4'
O O 0.0106 0.0060 'International Tables Vol C Tables 4.2.6.8 and 6.1.1.4'
Mo Mo -1.6832 0.6857 'International Tables Vol C Tables 4.2.6.8 and 6.1.1.4'

loop_
_geom_angle_atom_site_label_1
_geom_angle_atom_site_label_2
_geom_angle_atom_site_label_3
_geom_angle
O3 Mo1 O4 107.0(2)
O3 Mo1 O2 94.3(2)
O4 Mo1 O2 96.93(18)
O3 Mo1 O1 96.2(2)
O4 Mo1 O1 96.73(18)
O2 Mo1 O1 159.5(2)
O3 Mo1 N1 158.3(2)
O4 Mo1 N1 94.6(2)
O2 Mo1 N1 80.98(18)
O1 Mo1 N1 82.73(17)
O3 Mo1 N3 87.24(19)
O4 Mo1 N3 165.76(19)
O2 Mo1 N3 81.84(16)
O1 Mo1 N3 81.15(16)
N1 Mo1 N3 71.15(17)
C1 O1 Mo1 140.8(4)
C15 O2 Mo1 140.6(4)
C35 N1 C29 105.1(5)
C35 N1 Mo1 119.7(4)
C29 N1 Mo1 134.2(4)
C35 N2 C34 107.1(5)
C36 N3 C37 108.2(4)
C36 N3 C38 109.5(4)
C37 N3 C38 109.1(5)
C36 N3 Mo1 107.3(3)
C37 N3 Mo1 106.0(4)
C38 N3 Mo1 116.4(3)
O1 C1 C6 120.9(5)
O1 C1 C2 119.4(5)
C6 C1 C2 119.7(5)
C3 C2 C1 120.4(5)
C3 C2 C36 119.6(5)
C1 C2 C36 119.8(5)
C4 C3 C2 121.0(6)
C3 C4 C5 116.7(6)
C3 C4 C11 120.4(6)
C5 C4 C11 122.9(6)
C4 C5 C6 125.6(6)
C5 C6 C1 116.5(5)
C5 C6 C7 121.8(5)
C1 C6 C7 121.4(6)
C8 C7 C6 109.3(5)
C8 C7 C10 108.5(6)
C6 C7 C10 112.0(5)
C8 C7 C9 107.3(6)
C6 C7 C9 110.9(6)
C10 C7 C9 108.7(6)
C12 C11 C14 110.0(13)
C12 C11 C13 113.5(14)
C14 C11 C13 97.3(14)
C12 C11 C4 115.6(8)
C14 C11 C4 113.9(8)
C13 C11 C4 105.0(10)
O2 C15 C16 118.4(5)
O2 C15 C20 120.5(5)
C16 C15 C20 121.1(6)
C17 C16 C15 120.4(5)
C17 C16 C37 119.1(5)
C15 C16 C37 120.5(6)
C18 C17 C16 120.6(6)
C17 C18 C19 117.1(6)
C17 C18 C25 121.1(6)
C19 C18 C25 121.8(6)
C20 C19 C18 125.5(6)
C19 C20 C15 115.2(6)
C19 C20 C21 121.5(6)
C15 C20 C21 123.2(6)
C23 C21 C22 109.9(8)
C23 C21 C20 110.8(6)
C22 C21 C20 112.8(7)
C23 C21 C24 105.0(9)
C22 C21 C24 107.4(8)
C20 C21 C24 110.6(6)
C28 C25 C27 103.3(11)
C28 C25 C26 113.6(13)
C27 C25 C26 107.9(9)
C28 C25 C18 108.7(7)
C27 C25 C18 111.8(7)
C26 C25 C18 111.3(7)
C34 C29 C30 121.3(6)
C34 C29 N1 108.9(5)
C30 C29 N1 129.8(6)
C29 C30 C31 116.0(7)
C32 C31 C30 122.6(7)
C31 C32 C33 120.8(6)
C34 C33 C32 116.8(7)
N2 C34 C33 131.7(7)
N2 C34 C29 105.7(5)
C33 C34 C29 122.5(6)
N1 C35 N2 113.1(5)
N1 C35 C38 123.3(6)
N2 C35 C38 123.6(6)
C2 C36 N3 111.8(4)
C16 C37 N3 112.2(4)
C35 C38 N3 108.2(5)

loop_
_geom_bond_atom_site_label_1
_geom_bond_atom_site_label_2
_geom_bond_distance
Mo1 O3 1.703(4)
Mo1 O4 1.715(4)
Mo1 O2 1.918(4)
Mo1 O1 1.924(4)
Mo1 N1 2.288(5)
Mo1 N3 2.414(5)
O1 C1 1.338(7)
O2 C15 1.366(7)
N1 C35 1.320(7)
N1 C29 1.400(7)
N2 C35 1.345(8)
N2 C34 1.385(8)
N3 C36 1.503(7)
N3 C37 1.516(7)
N3 C38 1.522(8)
C1 C6 1.416(8)
C1 C2 1.417(8)
C2 C3 1.413(8)
C2 C36 1.497(8)
C3 C4 1.385(8)
C4 C5 1.395(9)
C4 C11 1.514(9)
C5 C6 1.397(9)
C6 C7 1.529(9)
C7 C8 1.509(11)
C7 C10 1.533(8)
C7 C9 1.552(9)
C11 C12 1.394(15)
C11 C14 1.421(14)
C11 C13 1.51(2)
C15 C16 1.401(8)
C15 C20 1.423(8)
C16 C17 1.399(9)
C16 C37 1.497(8)
C17 C18 1.392(8)
C18 C19 1.400(9)
C18 C25 1.547(9)
C19 C20 1.395(9)
C20 C21 1.501(9)
C21 C23 1.492(11)
C21 C22 1.494(10)
C21 C24 1.537(13)
C25 C28 1.463(16)
C25 C27 1.515(12)
C25 C26 1.522(11)
C29 C34 1.394(9)
C29 C30 1.395(8)
C30 C31 1.408(9)
C31 C32 1.394(10)
C32 C33 1.398(10)
C33 C34 1.391(8)
C35 C38 1.502(8)

loop_
_platon_squeeze_void_nr
_platon_squeeze_void_average_x
_platon_squeeze_void_average_y
_platon_squeeze_void_average_z
_platon_squeeze_void_volume
_platon_squeeze_void_count_electrons
1 0.286 -0.166 1.051 104.8 13.2
2 0.714 0.166 0.949 104.7 13.4
3 0.007 0.145 0.603 11.2 0.4
4 0.714 0.334 0.449 104.7 13.3
5 0.082 0.229 0.373 10.3 0.6
6 0.082 0.271 0.873 10.3 0.6
7 0.007 0.355 0.103 11.3 0.2
8 0.286 0.666 0.551 104.8 13.4
9 -0.007 0.645 0.897 11.1 0.2
10 0.918 0.729 0.127 10.3 1.0
11 0.918 0.771 0.627 10.4 0.9
12 0.993 0.855 0.397 11.2 0.2
